data_7248436
loop_
_publ_author_name
'Mahmoudi, Ghodrat'
'Garc\'ia-Santos, Isabel'
'Fern\'andez-V\'azquez, Roi'
'Gomila, Rosa M.'
'Casti\~neiras, Alfonso'
'Doustkhah, Esmail'
'Zangrando, Ennio'
'Frontera, Antonio'

_publ_section_title
;
 Structural diversity and tetrel bonding significance in lead(ii)
 complexes with pyrazoylisonicotinoylhydrazone and varied anionic
 co-ligands
;
_journal_issue 19
_journal_name_full CrystEngComm
_journal_page_first 2526
_journal_page_last 2535
_journal_paper_doi 10.1039/D4CE00325J
_journal_volume 26
_journal_year 2024
_chemical_formula_moiety 'C11 H9 N9 O Pb'
_chemical_formula_sum 'C11 H9 N9 O Pb'
_chemical_formula_weight 490.46
_space_group_crystal_system monoclinic
_space_group_IT_number 14
_space_group_name_Hall '-P 2ybc'
_space_group_name_H-M_alt 'P 1 21/c 1'
_atom_sites_solution_hydrogens mixed
_audit_creation_method SHELXL-2019/2
_audit_update_record
;
2024-03-12 deposited with the CCDC.	2024-04-12 downloaded from the CCDC.
;
_cell_angle_alpha 90
_cell_angle_beta 100.1460(10)
_cell_angle_gamma 90
_cell_formula_units_Z 4
_cell_length_a 8.7307(3)
_cell_length_b 16.6328(7)
_cell_length_c 9.6082(4)
_cell_measurement_reflns_used 9868
_cell_measurement_temperature 250(2)
_cell_measurement_theta_max 30.48
_cell_measurement_theta_min 2.67
_cell_volume 1373.45(9)
_computing_cell_refinement 'APEX4 Software (Bruker, 2022)'
_computing_data_collection 'APEX4 Software (Bruker, 2022)'
_computing_data_reduction 'APEX4 Software (Bruker, 2022)'
_computing_molecular_graphics 'DIAMOND, Brandenburg,K.(1999)'
_computing_publication_material 'WinGX publication routines (Farrugia, 2012)'
_computing_structure_refinement 'SHELXL-2019/2 (Sheldrick, 2019)'
_computing_structure_solution 'SHELXS-2013 (Sheldrick, 2013)'
_diffrn_ambient_temperature 250(2)
_diffrn_measured_fraction_theta_full 0.998
_diffrn_measured_fraction_theta_max 0.999
_diffrn_measurement_device_type 'Bruker D8 VENTURE PHOTON III-14'
_diffrn_measurement_method 'omega and phi'
_diffrn_radiation_type MoK\a
_diffrn_radiation_wavelength 0.71073
_diffrn_reflns_av_R_equivalents 0.0298
_diffrn_reflns_av_unetI/netI 0.0149
_diffrn_reflns_Laue_measured_fraction_full 0.998
_diffrn_reflns_Laue_measured_fraction_max 0.999
_diffrn_reflns_limit_h_max 12
_diffrn_reflns_limit_h_min -12
_diffrn_reflns_limit_k_max 23
_diffrn_reflns_limit_k_min -23
_diffrn_reflns_limit_l_max 13
_diffrn_reflns_limit_l_min -12
_diffrn_reflns_number 41121
_diffrn_reflns_point_group_measured_fraction_full 0.998
_diffrn_reflns_point_group_measured_fraction_max 0.999
_diffrn_reflns_theta_full 25.242
_diffrn_reflns_theta_max 30.508
_diffrn_reflns_theta_min 2.477
_diffrn_source 'microfocus sealed tube'
_exptl_absorpt_coefficient_mu 12.302
_exptl_absorpt_correction_T_max 1.000
_exptl_absorpt_correction_T_min 0.747
_exptl_absorpt_correction_type multi-scan
_exptl_absorpt_process_details SADABS
_exptl_crystal_colour yellow
_exptl_crystal_density_diffrn 2.372
_exptl_crystal_description prism
_exptl_crystal_F_000 912
_exptl_crystal_size_max 0.080
_exptl_crystal_size_mid 0.070
_exptl_crystal_size_min 0.040
_refine_diff_density_max 0.703
_refine_diff_density_min -0.807
_refine_diff_density_rms 0.085
_refine_ls_extinction_method none
_refine_ls_goodness_of_fit_ref 1.090
_refine_ls_hydrogen_treatment mixed
_refine_ls_matrix_type full
_refine_ls_number_parameters 205
_refine_ls_number_reflns 4198
_refine_ls_number_restraints 0
_refine_ls_restrained_S_all 1.090
_refine_ls_R_factor_all 0.0175
_refine_ls_R_factor_gt 0.0144
_refine_ls_shift/su_max 0.003
_refine_ls_shift/su_mean 0.000
_refine_ls_structure_factor_coef Fsqd
_refine_ls_weighting_details 'w=1/[\s^2^(Fo^2^)+(0.0106P)^2^+0.9808P] where P=(Fo^2^+2Fc^2^)/3'
_refine_ls_weighting_scheme calc
_refine_ls_wR_factor_gt 0.0303
_refine_ls_wR_factor_ref 0.0311
_reflns_Friedel_coverage 0.000
_reflns_number_gt 3849
_reflns_number_total 4198
_reflns_threshold_expression 'I > 2\s(I)'
_cod_data_source_file d4ce00325j2.cif
_cod_data_source_block 1
_cod_depositor_comments 'Adding full bibliography for 7248436--7248439.cif.'
_cod_original_sg_symbol_H-M 'P 21/c'
_cod_database_code 7248436
_shelx_shelxl_version_number 2019/2
_shelx_space_group_comment
;
The symmetry employed for this shelxl refinement is uniquely defined
by the following loop, which should always be used as a source of
symmetry information in preference to the above space-group names.
They are only intended as comments.
;
_shelx_estimated_absorpt_t_min 0.439
_shelx_estimated_absorpt_t_max 0.639

loop_
_space_group_symop_operation_xyz
'x, y, z'
'-x, y+1/2, -z+1/2'
'-x, -y, -z'
'x, -y-1/2, z-1/2'

loop_
_atom_site_label
_atom_site_type_symbol
_atom_site_fract_x
_atom_site_fract_y
_atom_site_fract_z
_atom_site_U_iso_or_equiv
_atom_site_adp_type
_atom_site_occupancy
_atom_site_site_symmetry_order
_atom_site_calc_flag
_atom_site_refinement_flags_posn
_atom_site_refinement_flags_adp
_atom_site_refinement_flags_occupancy
_atom_site_disorder_assembly
_atom_site_disorder_group
Pb1 Pb 0.94020(2) -0.02741(2) 0.76163(2) 0.02086(3) Uani 1 1 d . . . . .
O1 O 0.77029(16) 0.05181(9) 0.59869(15) 0.0230(3) Uani 1 1 d . . . . .
N1 N 1.25421(19) -0.03028(10) 0.82356(18) 0.0217(3) Uani 1 1 d . . . . .
N2 N 1.07357(17) 0.06063(10) 0.62897(17) 0.0183(3) Uani 1 1 d . . . . .
N3 N 0.98634(18) 0.11457(10) 0.53589(18) 0.0202(3) Uani 1 1 d . . . . .
N4 N 1.5757(2) -0.03413(11) 0.8327(2) 0.0274(4) Uani 1 1 d . . . . .
N5 N 1.2837(2) 0.14241(11) 0.6026(2) 0.0233(3) Uani 1 1 d . . . . .
H5A H 1.225(3) 0.1710(16) 0.558(3) 0.028 Uiso 1 1 d . U . . .
H5B H 1.364(3) 0.1620(15) 0.646(3) 0.028 Uiso 1 1 d . U . . .
N6 N 0.5428(2) 0.27502(11) 0.2760(2) 0.0292(4) Uani 1 1 d . . . . .
N7 N 0.9642(2) 0.08245(12) 0.9237(2) 0.0311(4) Uani 1 1 d . . . . .
N8 N 1.0656(2) 0.13109(12) 0.92539(19) 0.0285(4) Uani 1 1 d . . . . .
N9 N 1.1620(3) 0.17903(14) 0.9308(3) 0.0459(5) Uani 1 1 d . . . . .
C1 C 1.3441(2) -0.08396(13) 0.9017(2) 0.0258(4) Uani 1 1 d . . . . .
H1 H 1.298614 -0.121454 0.955256 0.031 Uiso 1 1 calc R U . . .
C2 C 1.5047(2) -0.08572(13) 0.9056(2) 0.0278(4) Uani 1 1 d . . . . .
H2 H 1.564524 -0.124660 0.961742 0.033 Uiso 1 1 calc R U . . .
C3 C 1.4851(2) 0.02003(12) 0.7545(2) 0.0230(4) Uani 1 1 d . . . . .
H3 H 1.531265 0.057735 0.701835 0.028 Uiso 1 1 calc R U . . .
C4 C 1.3243(2) 0.02230(11) 0.7487(2) 0.0189(3) Uani 1 1 d . . . . .
C5 C 1.2214(2) 0.07896(11) 0.65732(19) 0.0178(3) Uani 1 1 d . . . . .
C6 C 0.8361(2) 0.10394(11) 0.52945(19) 0.0178(3) Uani 1 1 d . . . . .
C7 C 0.7351(2) 0.16211(11) 0.4373(2) 0.0189(3) Uani 1 1 d . . . . .
C8 C 0.7975(2) 0.22332(12) 0.3660(2) 0.0260(4) Uani 1 1 d . . . . .
H8 H 0.905719 0.227623 0.370905 0.031 Uiso 1 1 calc R U . . .
C9 C 0.6977(3) 0.27779(13) 0.2878(2) 0.0297(5) Uani 1 1 d . . . . .
H9 H 0.741113 0.319019 0.240246 0.036 Uiso 1 1 calc R U . . .
C10 C 0.4839(2) 0.21582(13) 0.3434(2) 0.0280(4) Uani 1 1 d . . . . .
H10 H 0.375243 0.212696 0.335796 0.034 Uiso 1 1 calc R U . . .
C11 C 0.5747(2) 0.15838(13) 0.4244(2) 0.0233(4) Uani 1 1 d . . . . .
H11 H 0.527886 0.117499 0.469949 0.028 Uiso 1 1 calc R U . . .

loop_
_atom_site_aniso_label
_atom_site_aniso_U_11
_atom_site_aniso_U_22
_atom_site_aniso_U_33
_atom_site_aniso_U_23
_atom_site_aniso_U_13
_atom_site_aniso_U_12
Pb1 0.01995(4) 0.01897(4) 0.02379(4) 0.00504(3) 0.00428(3) -0.00028(3)
O1 0.0168(6) 0.0261(7) 0.0265(7) 0.0088(6) 0.0050(5) 0.0010(5)
N1 0.0209(8) 0.0241(8) 0.0193(8) 0.0024(6) 0.0016(6) 0.0008(6)
N2 0.0144(7) 0.0195(7) 0.0205(8) 0.0042(6) 0.0018(6) 0.0012(6)
N3 0.0163(7) 0.0206(8) 0.0228(8) 0.0052(6) 0.0011(6) 0.0005(6)
N4 0.0211(8) 0.0299(9) 0.0289(9) -0.0006(7) -0.0015(7) 0.0053(7)
N5 0.0168(8) 0.0231(8) 0.0285(9) 0.0045(7) 0.0000(6) -0.0022(7)
N6 0.0294(9) 0.0251(9) 0.0302(9) 0.0034(7) -0.0023(7) 0.0068(7)
N7 0.0371(10) 0.0287(9) 0.0303(10) -0.0006(8) 0.0134(8) 0.0000(8)
N8 0.0303(9) 0.0288(9) 0.0261(9) 0.0019(7) 0.0044(7) 0.0092(8)
N9 0.0348(11) 0.0396(12) 0.0626(15) -0.0052(11) 0.0062(10) -0.0047(10)
C1 0.0292(10) 0.0249(10) 0.0225(10) 0.0033(8) 0.0023(8) 0.0018(8)
C2 0.0291(10) 0.0267(10) 0.0248(10) -0.0003(8) -0.0030(8) 0.0079(9)
C3 0.0172(8) 0.0263(10) 0.0247(10) 0.0004(8) 0.0017(7) 0.0019(7)
C4 0.0165(8) 0.0211(9) 0.0188(8) -0.0028(7) 0.0019(6) -0.0001(7)
C5 0.0164(8) 0.0189(8) 0.0178(8) -0.0014(7) 0.0023(6) 0.0010(7)
C6 0.0176(8) 0.0185(8) 0.0170(8) 0.0012(7) 0.0020(6) 0.0005(7)
C7 0.0186(8) 0.0191(8) 0.0186(9) 0.0003(7) 0.0024(6) 0.0017(7)
C8 0.0198(9) 0.0259(10) 0.0306(11) 0.0076(8) -0.0004(8) -0.0035(8)
C9 0.0290(11) 0.0253(10) 0.0318(11) 0.0097(9) -0.0030(8) -0.0034(9)
C10 0.0191(9) 0.0338(11) 0.0301(11) 0.0016(9) 0.0018(8) 0.0068(8)
C11 0.0194(9) 0.0271(10) 0.0238(10) 0.0042(8) 0.0048(7) 0.0020(7)

loop_
_atom_type_symbol
_atom_type_description
_atom_type_scat_dispersion_real
_atom_type_scat_dispersion_imag
_atom_type_scat_source
C C 0.0033 0.0016 'International Tables Vol C Tables 4.2.6.8 and 6.1.1.4'
H H 0.0000 0.0000 'International Tables Vol C Tables 4.2.6.8 and 6.1.1.4'
N N 0.0061 0.0033 'International Tables Vol C Tables 4.2.6.8 and 6.1.1.4'
O O 0.0106 0.0060 'International Tables Vol C Tables 4.2.6.8 and 6.1.1.4'
Pb Pb -3.3944 10.1111 'International Tables Vol C Tables 4.2.6.8 and 6.1.1.4'

loop_
_geom_angle_atom_site_label_1
_geom_angle_atom_site_label_2
_geom_angle_atom_site_label_3
_geom_angle
_geom_angle_site_symmetry_1
_geom_angle_site_symmetry_3
_geom_angle_publ_flag
O1 Pb1 N2 67.06(5) . . ?
O1 Pb1 N7 88.75(6) . . ?
N2 Pb1 N7 83.30(6) . . ?
O1 Pb1 N1 130.61(5) . . ?
N2 Pb1 N1 63.57(5) . . ?
N7 Pb1 N1 84.31(6) . . ?
O1 Pb1 N7 146.52(5) . 3_757 ?
N2 Pb1 N7 128.76(5) . 3_757 ?
N7 Pb1 N7 67.39(7) . 3_757 ?
N1 Pb1 N7 72.19(5) . 3_757 ?
O1 Pb1 N3 82.45(5) . 3_756 ?
N2 Pb1 N3 67.99(5) . 3_756 ?
N7 Pb1 N3 151.19(5) . 3_756 ?
N1 Pb1 N3 80.89(4) . 3_756 ?
N7 Pb1 N3 129.52(4) 3_757 3_756 ?
O1 Pb1 N4 69.36(5) . 1_455 ?
N2 Pb1 N4 134.27(5) . 1_455 ?
N7 Pb1 N4 82.56(6) . 1_455 ?
N1 Pb1 N4 155.80(5) . 1_455 ?
N7 Pb1 N4 84.00(5) 3_757 1_455 ?
N3 Pb1 N4 119.04(4) 3_756 1_455 ?
C6 O1 Pb1 115.66(11) . . ?
C1 N1 C4 117.31(17) . . ?
C1 N1 Pb1 127.68(14) . . ?
C4 N1 Pb1 114.23(12) . . ?
C5 N2 N3 113.03(15) . . ?
C5 N2 Pb1 126.22(13) . . ?
N3 N2 Pb1 118.46(11) . . ?
C6 N3 N2 111.81(15) . . ?
C2 N4 C3 116.52(18) . . ?
C5 N5 H5A 115.3(19) . . ?
C5 N5 H5B 119.3(18) . . ?
H5A N5 H5B 118(3) . . ?
C10 N6 C9 117.12(18) . . ?
N8 N7 Pb1 120.36(15) . . ?
N9 N8 N7 177.8(2) . . ?
N1 C1 C2 121.3(2) . . ?
N1 C1 H1 119.4 . . ?
C2 C1 H1 119.4 . . ?
N4 C2 C1 122.12(19) . . ?
N4 C2 H2 118.9 . . ?
C1 C2 H2 118.9 . . ?
N4 C3 C4 122.1(2) . . ?
N4 C3 H3 119.0 . . ?
C4 C3 H3 119.0 . . ?
N1 C4 C3 120.68(18) . . ?
N1 C4 C5 116.41(16) . . ?
C3 C4 C5 122.85(18) . . ?
N2 C5 N5 123.90(17) . . ?
N2 C5 C4 116.71(17) . . ?
N5 C5 C4 119.29(16) . . ?
O1 C6 N3 126.77(17) . . ?
O1 C6 C7 118.20(16) . . ?
N3 C6 C7 114.94(16) . . ?
C11 C7 C8 117.80(18) . . ?
C11 C7 C6 120.46(17) . . ?
C8 C7 C6 121.70(17) . . ?
C9 C8 C7 118.87(19) . . ?
C9 C8 H8 120.6 . . ?
C7 C8 H8 120.6 . . ?
N6 C9 C8 123.6(2) . . ?
N6 C9 H9 118.2 . . ?
C8 C9 H9 118.2 . . ?
N6 C10 C11 123.40(19) . . ?
N6 C10 H10 118.3 . . ?
C11 C10 H10 118.3 . . ?
C7 C11 C10 119.17(19) . . ?
C7 C11 H11 120.4 . . ?
C10 C11 H11 120.4 . . ?

loop_
_geom_bond_atom_site_label_1
_geom_bond_atom_site_label_2
_geom_bond_distance
_geom_bond_site_symmetry_2
_geom_bond_publ_flag
Pb1 O1 2.3600(14) . ?
Pb1 N2 2.3765(16) . ?
Pb1 N7 2.3862(19) . ?
Pb1 N1 2.7013(17) . ?
Pb1 N7 3.1280(19) 3_757 ?
Pb1 N3 3.3662(17) 3_756 ?
Pb1 N4 3.3724(19) 1_455 ?
O1 C6 1.288(2) . ?
N1 C1 1.330(3) . ?
N1 C4 1.346(2) . ?
N2 C5 1.307(2) . ?
N2 N3 1.395(2) . ?
N3 C6 1.314(2) . ?
N4 C2 1.328(3) . ?
N4 C3 1.339(3) . ?
N5 C5 1.337(3) . ?
N5 H5A 0.77(3) . ?
N5 H5B 0.82(3) . ?
N6 C10 1.330(3) . ?
N6 C9 1.338(3) . ?
N7 N8 1.198(3) . ?
N8 N9 1.153(3) . ?
C1 C2 1.396(3) . ?
C1 H1 0.9400 . ?
C2 H2 0.9400 . ?
C3 C4 1.395(3) . ?
C3 H3 0.9400 . ?
C4 C5 1.480(3) . ?
C6 C7 1.491(3) . ?
C7 C11 1.386(3) . ?
C7 C8 1.391(3) . ?
C8 C9 1.384(3) . ?
C8 H8 0.9400 . ?
C9 H9 0.9400 . ?
C10 C11 1.389(3) . ?
C10 H10 0.9400 . ?
C11 H11 0.9400 . ?

loop_
_geom_hbond_atom_site_label_D
_geom_hbond_atom_site_label_H
_geom_hbond_atom_site_label_A
_geom_hbond_distance_DH
_geom_hbond_distance_HA
_geom_hbond_distance_DA
_geom_hbond_angle_DHA
_geom_hbond_site_symmetry_A
_geom_hbond_publ_flag
N5 H5B N6 0.82(3) 2.10(3) 2.907(2) 169(2) 4_666 yes
C2 H2 N9 0.94 2.59 3.426(3) 148.1 3_857 yes
C3 H3 O1 0.94 2.46 3.168(3) 131.6 1_655 yes
C9 H9 O1 0.94 2.58 3.485(3) 161.7 4_565 yes

loop_
_geom_torsion_atom_site_label_1
_geom_torsion_atom_site_label_2
_geom_torsion_atom_site_label_3
_geom_torsion_atom_site_label_4
_geom_torsion
_geom_torsion_site_symmetry_1
_geom_torsion_site_symmetry_2
_geom_torsion_site_symmetry_3
_geom_torsion_site_symmetry_4
_geom_torsion_publ_flag
C5 N2 N3 C6 -168.21(17) . . . . ?
Pb1 N2 N3 C6 -4.3(2) . . . . ?
C4 N1 C1 C2 -0.1(3) . . . . ?
Pb1 N1 C1 C2 169.14(15) . . . . ?
C3 N4 C2 C1 0.0(3) . . . . ?
N1 C1 C2 N4 0.3(3) . . . . ?
C2 N4 C3 C4 -0.4(3) . . . . ?
C1 N1 C4 C3 -0.3(3) . . . . ?
Pb1 N1 C4 C3 -170.95(15) . . . . ?
C1 N1 C4 C5 177.18(18) . . . . ?
Pb1 N1 C4 C5 6.5(2) . . . . ?
N4 C3 C4 N1 0.5(3) . . . . ?
N4 C3 C4 C5 -176.76(19) . . . . ?
N3 N2 C5 N5 -0.4(3) . . . . ?
Pb1 N2 C5 N5 -162.81(15) . . . . ?
N3 N2 C5 C4 -176.54(16) . . . . ?
Pb1 N2 C5 C4 21.1(2) . . . . ?
N1 C4 C5 N2 -16.9(3) . . . . ?
C3 C4 C5 N2 160.49(18) . . . . ?
N1 C4 C5 N5 166.77(18) . . . . ?
C3 C4 C5 N5 -15.8(3) . . . . ?
Pb1 O1 C6 N3 3.4(3) . . . . ?
Pb1 O1 C6 C7 -173.08(13) . . . . ?
N2 N3 C6 O1 0.6(3) . . . . ?
N2 N3 C6 C7 177.14(16) . . . . ?
O1 C6 C7 C11 -1.6(3) . . . . ?
N3 C6 C7 C11 -178.46(18) . . . . ?
O1 C6 C7 C8 175.97(19) . . . . ?
N3 C6 C7 C8 -0.9(3) . . . . ?
C11 C7 C8 C9 0.8(3) . . . . ?
C6 C7 C8 C9 -176.8(2) . . . . ?
C10 N6 C9 C8 -0.5(3) . . . . ?
C7 C8 C9 N6 -0.2(4) . . . . ?
C9 N6 C10 C11 0.5(3) . . . . ?
C8 C7 C11 C10 -0.8(3) . . . . ?
C6 C7 C11 C10 176.83(19) . . . . ?
N6 C10 C11 C7 0.2(3) . . . . ?
